data_4020213
loop_
_publ_author_name
'Xiao-Long Qiu'
'Feng-Ling Qing'

_journal_name_full 'Journal of Organic Chemistry'
_journal_page_first 3826
_journal_page_last 3837
_journal_paper_doi 10.1021/jo050057+
_journal_volume 70
_journal_year 2005
_chemical_absolute_configuration ad
_chemical_formula_sum 'C28 H53 F2 N3 O7 Si2'
_chemical_formula_weight 637.91
_space_group_IT_number 19
_symmetry_cell_setting orthorhombic
_symmetry_space_group_name_Hall 'P 2ac 2ab'
_symmetry_space_group_name_H-M 'P 21 21 21'
_cell_angle_alpha 90.00
_cell_angle_beta 90.00
_cell_angle_gamma 90.00
_cell_formula_units_Z 4
_cell_length_a 10.5215(10)
_cell_length_b 14.6712(14)
_cell_length_c 24.061(2)
_cell_measurement_temperature 293(2)
_cell_volume 3714.1(6)
_diffrn_ambient_temperature 293(2)
_exptl_crystal_density_diffrn 1.141
_cod_depositor_comments
;
The following automatic conversions were performed:
'_symmetry_cell_setting' value 'Orthorhombic' changed to 'orthorhombic'
according to '/home/saulius/struct/CIF-dictionaries/cif_core.dic'
dictionary named 'cif_core.dic' version 2.4.1 from 2010-06-29.

Automatic conversion script
Id: cif_fix_enum 1527 2010-12-29 10:47:43Z saulius 
;
_cod_database_code 4020213

loop_
_symmetry_equiv_pos_as_xyz
'x, y, z'
'-x+1/2, -y, z+1/2'
'-x, y+1/2, -z+1/2'
'x+1/2, -y+1/2, -z'

loop_
_atom_site_label
_atom_site_type_symbol
_atom_site_fract_x
_atom_site_fract_y
_atom_site_fract_z
_atom_site_U_iso_or_equiv
_atom_site_adp_type
_atom_site_occupancy
_atom_site_symmetry_multiplicity
_atom_site_calc_flag
_atom_site_refinement_flags
_atom_site_disorder_assembly
_atom_site_disorder_group
Si1 Si 0.58943(19) 0.29311(14) 0.66295(10) 0.0814(7) Uani 1 1 d . . .
Si2 Si 1.0652(3) 0.5457(2) 0.57632(11) 0.1141(10) Uani 1 1 d D . .
O1 O 1.1329(4) 0.5660(4) 0.7587(2) 0.0854(15) Uani 1 1 d . . .
O2 O 1.2100(5) 0.2620(4) 0.7745(3) 0.127(2) Uani 1 1 d . . .
O3 O 0.6430(4) 0.5427(4) 0.81234(18) 0.0803(14) Uani 1 1 d . . .
O4 O 0.8558(4) 0.5304(3) 0.82077(17) 0.0760(13) Uani 1 1 d . . .
O5 O 0.6463(4) 0.3996(3) 0.66245(19) 0.0721(12) Uani 1 1 d . . .
O6 O 0.9636(4) 0.5878(3) 0.62092(16) 0.0647(12) Uani 1 1 d . . .
O7 O 0.0839(6) 0.5702(7) 0.3203(3) 0.146(3) Uani 1 1 d D . .
N1 N 0.7707(4) 0.5313(3) 0.7366(2) 0.0516(12) Uani 1 1 d . . .
N2 N 0.9809(4) 0.4656(3) 0.72788(19) 0.0556(13) Uani 1 1 d . . .
N3 N 1.1671(5) 0.4107(5) 0.7664(2) 0.0716(16) Uani 1 1 d D . .
C1 C 0.8663(6) 0.5413(5) 0.6501(2) 0.0536(16) Uani 1 1 d . . .
C2 C 0.7407(6) 0.5899(5) 0.6474(2) 0.0549(15) Uani 1 1 d . . .
C3 C 0.6682(6) 0.5523(5) 0.6976(3) 0.0529(17) Uani 1 1 d . . .
C4 C 0.8958(5) 0.5400(4) 0.7115(2) 0.0513(14) Uani 1 1 d . . .
H4 H 0.9335 0.5984 0.7223 0.062 Uiso 1 1 calc R . .
C5 C 1.0967(6) 0.4879(6) 0.7520(2) 0.0656(18) Uani 1 1 d . . .
C6 C 1.1337(8) 0.3205(5) 0.7611(3) 0.085(2) Uani 1 1 d . . .
C7 C 1.0102(7) 0.3074(5) 0.7390(3) 0.080(2) Uani 1 1 d . . .
H7 H 0.9774 0.2489 0.7354 0.096 Uiso 1 1 calc R . .
C8 C 0.9427(6) 0.3771(4) 0.7237(3) 0.0662(18) Uani 1 1 d . . .
H8 H 0.8627 0.3658 0.7088 0.079 Uiso 1 1 calc R . .
C9 C 0.7496(6) 0.5356(5) 0.7921(3) 0.0640(17) Uani 1 1 d . . .
C10 C 0.8610(8) 0.5227(7) 0.8812(3) 0.102(3) Uani 1 1 d . . .
C11 C 0.9976(9) 0.5078(9) 0.8922(4) 0.115(5) Uani 1 1 d . . .
H11A H 1.0228 0.4498 0.8774 0.121 Uiso 1 1 calc R . .
H11B H 1.0126 0.5088 0.9315 0.121 Uiso 1 1 calc R . .
H11C H 1.0462 0.5552 0.8747 0.121 Uiso 1 1 calc R . .
C12 C 0.8143(11) 0.6062(9) 0.9063(4) 0.118(6) Uani 1 1 d . . .
H12A H 0.8700 0.6556 0.8968 0.126 Uiso 1 1 calc R . .
H12B H 0.8116 0.5993 0.9459 0.126 Uiso 1 1 calc R . .
H12C H 0.7304 0.6189 0.8926 0.126 Uiso 1 1 calc R . .
C13 C 0.7815(12) 0.4388(9) 0.9001(4) 0.116(6) Uani 1 1 d . . .
H13A H 0.6928 0.4509 0.8943 0.122 Uiso 1 1 calc R . .
H13B H 0.7966 0.4272 0.9388 0.122 Uiso 1 1 calc R . .
H13C H 0.8061 0.3864 0.8787 0.122 Uiso 1 1 calc R . .
C14 C 0.5827(6) 0.4715(5) 0.6877(3) 0.076(2) Uani 1 1 d . . .
H14A H 0.5482 0.4511 0.7229 0.091 Uiso 1 1 calc R . .
H14B H 0.5122 0.4900 0.6643 0.091 Uiso 1 1 calc R . .
C15 C 0.6278(9) 0.2373(7) 0.7270(4) 0.117(3) Uani 1 1 d . . .
H15A H 0.7154 0.2189 0.7265 0.128 Uiso 1 1 calc R . .
H15B H 0.5747 0.1846 0.7315 0.128 Uiso 1 1 calc R . .
H15C H 0.6139 0.2785 0.7574 0.128 Uiso 1 1 calc R . .
C16 C 0.4162(7) 0.2953(7) 0.6576(6) 0.117(5) Uani 1 1 d . . .
H16A H 0.3803 0.3072 0.6936 0.125 Uiso 1 1 calc R . .
H16B H 0.3864 0.2375 0.6443 0.125 Uiso 1 1 calc R . .
H16C H 0.3910 0.3424 0.6322 0.125 Uiso 1 1 calc R . .
C17 C 0.6648(10) 0.2364(6) 0.6024(4) 0.113(3) Uani 1 1 d . . .
C18 C 0.8054(11) 0.2492(8) 0.6026(5) 0.118(6) Uani 1 1 d . . .
H18A H 0.8408 0.2241 0.5692 0.122 Uiso 1 1 calc R . .
H18B H 0.8413 0.2187 0.6342 0.122 Uiso 1 1 calc R . .
H18C H 0.8248 0.3131 0.6046 0.122 Uiso 1 1 calc R . .
C19 C 0.5992(14) 0.2735(9) 0.5486(4) 0.118(7) Uani 1 1 d . . .
H19A H 0.5895 0.3384 0.5514 0.123 Uiso 1 1 calc R . .
H19B H 0.5172 0.2457 0.5445 0.123 Uiso 1 1 calc R . .
H19C H 0.6508 0.2592 0.5168 0.123 Uiso 1 1 calc R . .
C20 C 0.6421(11) 0.1315(6) 0.6053(5) 0.116(4) Uani 1 1 d . . .
H20A H 0.5526 0.1192 0.6036 0.127 Uiso 1 1 calc R . .
H20B H 0.6759 0.1082 0.6395 0.127 Uiso 1 1 calc R . .
H20C H 0.6839 0.1025 0.5746 0.127 Uiso 1 1 calc R . .
C21 C 0.6722(9) 0.5850(9) 0.5942(4) 0.098(3) Uani 1 1 d . . .
C24 C 1.1410(15) 0.4429(10) 0.6044(7) 0.120(7) Uiso 1 1 d D . .
H24A H 1.2005 0.4599 0.6329 0.123 Uiso 1 1 calc R . .
H24B H 1.1850 0.4115 0.5752 0.123 Uiso 1 1 calc R . .
H24C H 1.0773 0.4036 0.6200 0.123 Uiso 1 1 calc R . .
C25 C 0.9653(13) 0.4984(8) 0.5159(5) 0.115(5) Uiso 1 1 d D . .
H25A H 0.9871 0.4357 0.5097 0.129 Uiso 1 1 calc R . .
H25B H 0.9823 0.5330 0.4829 0.129 Uiso 1 1 calc R . .
H25C H 0.8767 0.5030 0.5250 0.129 Uiso 1 1 calc R . .
C26 C 1.1647(12) 0.6403(9) 0.5508(6) 0.117(5) Uiso 1 1 d D . .
C27 C 1.0751(19) 0.7117(10) 0.5258(6) 0.117(13) Uani 1 1 d D . .
H27A H 1.1120 0.7359 0.4924 0.124 Uiso 1 1 calc R . .
H27B H 1.0625 0.7602 0.5520 0.124 Uiso 1 1 calc R . .
H27C H 0.9949 0.6839 0.5172 0.124 Uiso 1 1 calc R . .
C28 C 1.2608(11) 0.6034(9) 0.5082(6) 0.117(7) Uani 1 1 d D . .
H28A H 1.2168 0.5852 0.4751 0.124 Uiso 1 1 calc R . .
H28B H 1.3044 0.5518 0.5237 0.124 Uiso 1 1 calc R . .
H28C H 1.3213 0.6501 0.4993 0.124 Uiso 1 1 calc R . .
C29 C 1.2339(18) 0.6620(13) 0.6094(7) 0.116(9) Uiso 1 1 d D . .
H29A H 1.2636 0.6062 0.6257 0.125 Uiso 1 1 calc R . .
H29B H 1.1745 0.6907 0.6341 0.125 Uiso 1 1 calc R . .
H29C H 1.3046 0.7021 0.6031 0.125 Uiso 1 1 calc R . .
C30 C 0.079(6) 0.662(4) 0.344(2) 0.13(5) Uiso 1 1 d . . .
H30A H 0.1641 0.6813 0.3531 0.162 Uiso 1 1 calc R . .
H30B H 0.0288 0.6609 0.3774 0.162 Uiso 1 1 calc R . .
H30C H 0.0425 0.7031 0.3178 0.162 Uiso 1 1 calc R . .
F1 F 0.5587(5) 0.6263(4) 0.5955(2) 0.141(2) Uani 1 1 d . . .
F2 F 0.7291(6) 0.6177(5) 0.5528(3) 0.116(2) Uani 0.72 1 d P . .
F2' F 0.6559(16) 0.5223(11) 0.5716(7) 0.091(5) Uani 0.28 1 d P . .
H1 H 0.838(4) 0.491(3) 0.6370(17) 0.028(13) Uiso 1 1 d . . .
H2 H 0.756(4) 0.655(3) 0.6539(19) 0.042(14) Uiso 1 1 d . . .
H3 H 0.632(3) 0.594(3) 0.7125(14) 0.040(10) Uiso 1 1 d . . .
H5 H 1.225(4) 0.431(4) 0.786(2) 0.06(2) Uiso 1 1 d D . .
H52 H 0.145(12) 0.527(8) 0.313(7) 0.28(9) Uiso 1 1 d D . .

loop_
_atom_site_aniso_label
_atom_site_aniso_U_11
_atom_site_aniso_U_22
_atom_site_aniso_U_33
_atom_site_aniso_U_23
_atom_site_aniso_U_13
_atom_site_aniso_U_12
Si1 0.0705(13) 0.0719(14) 0.1018(16) -0.0001(12) -0.0094(12) -0.0129(11)
Si2 0.120(2) 0.119(2) 0.1035(18) 0.0157(15) 0.0490(16) 0.0189(18)
O1 0.062(3) 0.077(3) 0.118(4) 0.003(3) -0.032(3) -0.019(3)
O2 0.086(4) 0.112(4) 0.184(6) 0.073(4) -0.013(4) 0.041(4)
O3 0.066(3) 0.100(4) 0.075(3) -0.004(3) 0.002(2) 0.007(3)
O4 0.068(3) 0.100(4) 0.060(3) 0.003(3) 0.001(2) 0.006(3)
O5 0.075(3) 0.057(3) 0.084(3) -0.026(2) -0.006(2) -0.006(2)
O6 0.068(3) 0.066(3) 0.060(3) 0.012(2) 0.004(2) 0.003(2)
O7 0.082(4) 0.181(7) 0.177(7) -0.010(6) 0.009(4) -0.013(5)
N1 0.053(3) 0.055(3) 0.047(3) 0.000(2) 0.005(2) 0.001(3)
N2 0.053(3) 0.051(3) 0.062(3) 0.014(3) -0.007(2) 0.004(3)
N3 0.044(3) 0.097(5) 0.074(4) 0.027(4) -0.015(3) 0.002(3)
C1 0.050(4) 0.052(4) 0.059(4) -0.006(3) -0.010(3) 0.000(3)
C2 0.058(4) 0.049(4) 0.057(4) -0.001(3) -0.011(3) 0.005(3)
C3 0.044(3) 0.046(4) 0.069(4) -0.008(3) -0.015(3) 0.015(3)
C4 0.051(3) 0.047(4) 0.056(4) -0.002(3) -0.015(3) -0.002(3)
C5 0.043(4) 0.097(6) 0.057(4) 0.008(4) 0.000(3) -0.008(4)
C6 0.100(6) 0.060(5) 0.097(6) 0.029(4) -0.009(5) 0.000(5)
C7 0.075(5) 0.060(5) 0.104(6) 0.024(4) -0.008(4) 0.017(4)
C8 0.072(4) 0.049(4) 0.077(5) -0.001(3) -0.010(4) -0.008(4)
C9 0.052(4) 0.063(5) 0.077(5) -0.007(4) 0.006(4) 0.006(4)
C10 0.099(6) 0.148(8) 0.058(5) -0.014(5) -0.006(4) 0.036(6)
C11 0.113(7) 0.287(16) 0.082(6) -0.004(7) -0.042(5) 0.057(9)
C12 0.180(10) 0.233(13) 0.120(8) -0.104(9) -0.075(8) 0.088(11)
C13 0.172(11) 0.245(15) 0.125(9) 0.104(9) 0.006(8) -0.046(11)
C14 0.066(4) 0.088(5) 0.072(5) -0.006(4) -0.010(4) 0.007(4)
C15 0.133(8) 0.127(8) 0.116(7) 0.052(6) 0.014(6) 0.011(6)
C16 0.072(6) 0.137(9) 0.280(14) -0.057(10) -0.025(8) -0.026(6)
C17 0.124(7) 0.073(6) 0.111(7) -0.035(5) 0.026(6) -0.021(5)
C18 0.155(10) 0.159(10) 0.211(12) -0.100(9) 0.099(9) -0.043(9)
C19 0.233(19) 0.242(15) 0.081(7) -0.015(9) -0.010(10) -0.007(14)
C20 0.194(11) 0.076(7) 0.184(11) -0.031(6) 0.021(9) -0.042(7)
C21 0.087(6) 0.129(9) 0.078(7) -0.010(6) -0.017(5) 0.033(6)
C27 0.24(3) 0.158(12) 0.251(17) 0.120(12) 0.20(2) 0.089(18)
C28 0.159(10) 0.255(16) 0.254(16) 0.003(12) 0.174(11) -0.008(11)
F1 0.093(3) 0.199(6) 0.131(4) 0.023(4) -0.025(3) 0.048(4)
F2 0.115(5) 0.164(7) 0.070(4) 0.038(4) -0.020(4) 0.011(5)
F2' 0.117(13) 0.074(10) 0.083(11) -0.016(9) -0.033(9) 0.007(10)

loop_
_geom_bond_atom_site_label_1
_geom_bond_atom_site_label_2
_geom_bond_distance
_geom_bond_site_symmetry_2
_geom_bond_publ_flag
Si1 O5 1.673(5) . ?
Si1 C15 1.792(8) . ?
Si1 C16 1.827(8) . ?
Si1 C17 1.855(9) . ?
Si2 O6 1.635(5) . ?
Si2 C24 1.835(13) . ?
Si2 C26 1.843(13) . ?
Si2 C25 1.922(11) . ?
O1 C5 1.219(8) . ?
O2 C6 1.218(8) . ?
O3 C9 1.228(7) . ?
O4 C9 1.315(7) . ?
O4 C10 1.461(8) . ?
O5 C14 1.388(7) . ?
O6 C1 1.418(7) . ?
O7 C30 1.46(6) . ?
O7 H52 0.92(2) . ?
N1 C9 1.356(7) . ?
N1 C4 1.454(7) . ?
N1 C3 1.462(7) . ?
N2 C8 1.363(7) . ?
N2 C5 1.388(7) . ?
N2 C4 1.465(7) . ?
N3 C6 1.376(9) . ?
N3 C5 1.396(9) . ?
N3 H5 0.82(2) . ?
C1 C2 1.503(8) . ?
C1 C4 1.509(8) . ?
C1 H1 0.86(4) . ?
C2 C21 1.469(10) . ?
C2 C3 1.532(8) . ?
C2 H2 0.99(5) . ?
C3 C14 1.507(9) . ?
C3 H3 0.81(4) . ?
C4 H4 0.9800 . ?
C6 C7 1.418(10) . ?
C7 C8 1.297(8) . ?
C7 H7 0.9300 . ?
C8 H8 0.9300 . ?
C10 C12 1.451(12) . ?
C10 C11 1.478(11) . ?
C10 C13 1.556(14) . ?
C11 H11A 0.9600 . ?
C11 H11B 0.9600 . ?
C11 H11C 0.9600 . ?
C12 H12A 0.9600 . ?
C12 H12B 0.9600 . ?
C12 H12C 0.9600 . ?
C13 H13A 0.9600 . ?
C13 H13B 0.9600 . ?
C13 H13C 0.9600 . ?
C14 H14A 0.9700 . ?
C14 H14B 0.9700 . ?
C15 H15A 0.9600 . ?
C15 H15B 0.9600 . ?
C15 H15C 0.9600 . ?
C16 H16A 0.9600 . ?
C16 H16B 0.9600 . ?
C16 H16C 0.9600 . ?
C17 C18 1.492(13) . ?
C17 C20 1.559(11) . ?
C17 C19 1.566(14) . ?
C18 H18A 0.9600 . ?
C18 H18B 0.9600 . ?
C18 H18C 0.9600 . ?
C19 H19A 0.9600 . ?
C19 H19B 0.9600 . ?
C19 H19C 0.9600 . ?
C20 H20A 0.9600 . ?
C20 H20B 0.9600 . ?
C20 H20C 0.9600 . ?
C21 F2' 1.082(14) . ?
C21 F2 1.259(10) . ?
C21 F1 1.340(9) . ?
C24 H24A 0.9600 . ?
C24 H24B 0.9600 . ?
C24 H24C 0.9600 . ?
C25 H25A 0.9600 . ?
C25 H25B 0.9600 . ?
C25 H25C 0.9600 . ?
C26 C27 1.534(14) . ?
C26 C28 1.539(13) . ?
C26 C29 1.618(15) . ?
C27 H27A 0.9600 . ?
C27 H27B 0.9600 . ?
C27 H27C 0.9600 . ?
C28 H28A 0.9605 . ?
C28 H28B 0.9605 . ?
C28 H28C 0.9605 . ?
C29 H29A 0.9601 . ?
C29 H29B 0.9601 . ?
C29 H29C 0.9601 . ?
C30 H30A 0.9724 . ?
C30 H30B 0.9720 . ?
C30 H30C 0.9733 . ?
F2 F2' 1.661(18) . ?
